data_1549326
loop_
_publ_author_name
'Ortega, Gabriela'
'Hern\'andez, Jes\'us'
'Gonz\'alez, Teresa'
'Dorta, Romano'
'Brice\~no, Alexander'

_publ_section_title
;
 1,2,4,5-Benzenetetracarboxylic acid: a versatile hydrogen bonding
 template for controlling the regioselective topochemical synthesis of
 head-to-tail photodimers from stilbazole derivatives.
;
_journal_issue 5
_journal_name_full
'Photochemical &amp; photobiological sciences : Official journal of the European Photochemistry Association and the European Society for Photobiology'
_journal_page_first 670
_journal_page_last 680
_journal_paper_doi 10.1039/c7pp00448f
_journal_volume 17
_journal_year 2018
_chemical_compound_source Synthesis
_chemical_formula_moiety 'C38 H26 N4 O8'
_chemical_formula_sum 'C38 H26 N4 O8'
_chemical_formula_weight 666.63
_space_group_IT_number 14
_space_group_name_Hall '-P 2ybc'
_space_group_name_H-M_alt 'P 1 21/c 1'
_symmetry_cell_setting monoclinic
_symmetry_space_group_name_Hall '-P 2ybc'
_symmetry_space_group_name_H-M 'P 1 21/c 1'
_atom_sites_solution_hydrogens geom
_atom_sites_solution_primary direct
_atom_sites_solution_secondary difmap
_audit_creation_date '12 January 2016'
_audit_creation_method SHELXL-97
_audit_update_record
;
2018-04-17 deposited with the CCDC.
2018-04-17 downloaded from the CCDC.
;
_cell_angle_alpha 90.00
_cell_angle_beta 101.85(3)
_cell_angle_gamma 90.00
_cell_formula_units_Z 2
_cell_length_a 13.513(3)
_cell_length_b 6.4340(13)
_cell_length_c 18.566(4)
_cell_measurement_reflns_used 9294
_cell_measurement_temperature 295(2)
_cell_measurement_theta_max 55.499
_cell_measurement_theta_min 3.0794
_cell_volume 1579.8(6)
_computing_cell_refinement 'CrystalClear (Rigaku/MSC Inc., 2005)'
_computing_data_collection 'CrystalClear (Rigaku/MSC Inc., 2005)'
_computing_data_reduction 'CrystalClear (Rigaku/MSC Inc., 2005)'
_computing_molecular_graphics
;
SHELXLTL-NT V5.1 (Bruker AXS, 1998) and DIAMOND 
(Brandenburg, 1998)
;
_computing_publication_material
; 
SHELXLTL-NT V5.1 (Bruker AXS, 1998) and PLATON (Spek, 2003).
;
_computing_structure_refinement 'SHELXLTL-NT V5.1 (Bruker AXS, 1998)'
_computing_structure_solution 'SHELXLTL-NT V5.1 (Bruker AXS, 1998)'
_diffrn_ambient_temperature 295(2)
_diffrn_measured_fraction_theta_full 0.977
_diffrn_measured_fraction_theta_max 0.806
_diffrn_measurement_device 'Mercury (2x2 bin mode)'
_diffrn_measurement_device_type 'Rigaku AFC7S Mercury'
_diffrn_measurement_method '\w '
_diffrn_radiation_detector CCD
_diffrn_radiation_monochromator graphite
_diffrn_radiation_source 'Normal-focus sealed tube'
_diffrn_radiation_type MoK\a
_diffrn_radiation_wavelength 0.71073
_diffrn_reflns_av_R_equivalents 0.0402
_diffrn_reflns_av_sigmaI/netI 0.0314
_diffrn_reflns_limit_h_max 17
_diffrn_reflns_limit_h_min -17
_diffrn_reflns_limit_k_max 7
_diffrn_reflns_limit_k_min -7
_diffrn_reflns_limit_l_max 22
_diffrn_reflns_limit_l_min -23
_diffrn_reflns_number 18641
_diffrn_reflns_theta_full 25.00
_diffrn_reflns_theta_max 28.05
_diffrn_reflns_theta_min 2.24
_diffrn_standards_decay_% 0
_diffrn_standards_interval_count 0
_diffrn_standards_interval_time 0
_diffrn_standards_number 0
_exptl_absorpt_coefficient_mu 0.100
_exptl_absorpt_correction_T_max 0.923
_exptl_absorpt_correction_T_min 0.893
_exptl_absorpt_correction_type multi-scan
_exptl_absorpt_process_details 'Jacobson, R. (1998) Private communication'
_exptl_crystal_colour yellow
_exptl_crystal_density_diffrn 1.401
_exptl_crystal_density_method 'not measured'
_exptl_crystal_description Platelet
_exptl_crystal_F_000 692
_exptl_crystal_size_max 0.28
_exptl_crystal_size_mid 0.26
_exptl_crystal_size_min 0.16
_refine_diff_density_max 0.227
_refine_diff_density_min -0.380
_refine_diff_density_rms 0.046
_refine_ls_extinction_method none
_refine_ls_goodness_of_fit_ref 1.082
_refine_ls_hydrogen_treatment constr
_refine_ls_matrix_type full
_refine_ls_number_parameters 221
_refine_ls_number_reflns 3094
_refine_ls_number_restraints 0
_refine_ls_restrained_S_all 1.082
_refine_ls_R_factor_all 0.0832
_refine_ls_R_factor_gt 0.0590
_refine_ls_shift/su_max 0.000
_refine_ls_shift/su_mean 0.000
_refine_ls_structure_factor_coef Fsqd
_refine_ls_weighting_details 'calc w=1/[\s^2^(Fo^2^)+(0.0674P)^2^+0.7343P] where P=(Fo^2^+2Fc^2^)/3'
_refine_ls_weighting_scheme calc
_refine_ls_wR_factor_gt 0.1425
_refine_ls_wR_factor_ref 0.1598
_reflns_number_gt 2277
_reflns_number_total 3094
_reflns_threshold_expression >2sigma(I)
_cod_data_source_file c7pp00448f2.cif
_cod_data_source_block p21c
_cod_depositor_comments
;
The following automatic conversions were performed:

'_symmetry_cell_setting' value 'Monoclinic' changed to 'monoclinic'
according to
/home/data/users/saulius/crontab/automatic-downloads/rss-feeds/RSC/lib/dictionaries/cif_core.dic
dictionary named 'cif_core.dic' version 2.4.2 from 2011-04-26.

'_exptl_absorpt_correction_type' value 'Multi Scan' changed to
'multi-scan' according to
/home/data/users/saulius/crontab/automatic-downloads/rss-feeds/RSC/lib/dictionaries/cif_core.dic
dictionary named 'cif_core.dic' version 2.4.2 from 2011-04-26.

Automatic conversion script
Id: cif_fix_values 4973 2017-02-22 13:04:09Z antanas 

 Adding full bibliography for 1549321--1549331.cif.
;
_cod_original_cell_volume 1579.8(5)
_cod_original_sg_symbol_H-M P21/c
_cod_database_code 1549326

loop_
_symmetry_equiv_pos_as_xyz
'x, y, z'
'-x, y+1/2, -z+1/2'
'-x, -y, -z'
'x, -y-1/2, z-1/2'

loop_
_atom_site_label
_atom_site_type_symbol
_atom_site_fract_x
_atom_site_fract_y
_atom_site_fract_z
_atom_site_U_iso_or_equiv
_atom_site_adp_type
_atom_site_occupancy
_atom_site_symmetry_multiplicity
_atom_site_calc_flag
_atom_site_refinement_flags
N1 N 0.88182(15) -0.1956(3) 0.14921(10) 0.0455(5) Uani 1 1 d .
H1N H 0.9186 -0.3371 0.1414 0.055 Uiso 1 1 d R
N2 N 0.3901(2) 0.2596(6) 0.02330(18) 0.1043(11) Uani 1 1 d .
O1 O 1.14614(16) -0.9128(3) 0.18690(10) 0.0705(6) Uani 1 1 d .
O2 O 1.17950(13) -0.6477(3) 0.12086(9) 0.0559(5) Uani 1 1 d .
H1O H 1.1542 -0.5887 0.0683 0.067 Uiso 1 1 d R
O3 O 0.96692(13) -0.5545(3) 0.11830(9) 0.0519(5) Uani 1 1 d .
O4 O 0.86082(13) -0.5157(3) 0.01046(9) 0.0521(5) Uani 1 1 d .
C1 C 0.90746(19) -0.0801(4) 0.21032(13) 0.0508(6) Uani 1 1 d .
H1A H 0.9620 -0.1198 0.2469 0.061 Uiso 1 1 calc R
C2 C 0.80349(19) -0.1408(4) 0.09603(13) 0.0494(6) Uani 1 1 d .
H2A H 0.7863 -0.2230 0.0541 0.059 Uiso 1 1 calc R
C3 C 0.85451(18) 0.0947(4) 0.21944(13) 0.0483(6) Uani 1 1 d .
H3A H 0.8731 0.1731 0.2622 0.058 Uiso 1 1 calc R
C4 C 0.74850(19) 0.0330(4) 0.10219(13) 0.0501(6) Uani 1 1 d .
H4A H 0.6947 0.0692 0.0644 0.060 Uiso 1 1 calc R
C5 C 0.77255(17) 0.1571(4) 0.16497(12) 0.0429(5) Uani 1 1 d .
C6 C 0.71399(18) 0.3427(4) 0.17561(13) 0.0488(6) Uani 1 1 d .
H6A H 0.7418 0.4336 0.2133 0.059 Uiso 1 1 calc R
C7 C 0.62461(19) 0.3889(4) 0.13535(14) 0.0516(6) Uani 1 1 d .
H7A H 0.5996 0.2994 0.0966 0.062 Uiso 1 1 calc R
C8 C 0.5604(2) 0.5657(4) 0.14492(14) 0.0518(6) Uani 1 1 d .
C9 C 0.5946(2) 0.7331(4) 0.19059(16) 0.0609(7) Uani 1 1 d .
H9A H 0.6613 0.7361 0.2163 0.073 Uiso 1 1 calc R
C10 C 0.4586(2) 0.5674(5) 0.10734(15) 0.0608(7) Uani 1 1 d .
C11 C 0.5303(3) 0.8955(5) 0.19828(19) 0.0764(9) Uani 1 1 d .
H11A H 0.5543 1.0068 0.2289 0.092 Uiso 1 1 calc R
C12 C 0.3951(3) 0.7319(6) 0.11522(19) 0.0796(10) Uani 1 1 d .
H12A H 0.3284 0.7317 0.0894 0.096 Uiso 1 1 calc R
C13 C 0.4303(3) 0.8935(6) 0.1607(2) 0.0877(11) Uani 1 1 d .
H13A H 0.3874 1.0024 0.1665 0.105 Uiso 1 1 calc R
C14 C 0.4197(2) 0.3973(6) 0.06052(18) 0.0728(9) Uani 1 1 d .
C15 C 1.12942(18) -0.8194(4) 0.12877(12) 0.0467(6) Uani 1 1 d .
C16 C 0.93033(17) -0.6098(4) 0.05357(12) 0.0417(5) Uani 1 1 d .
C17 C 1.05891(17) -0.9062(3) 0.06239(11) 0.0390(5) Uani 1 1 d .
C18 C 0.96973(16) -0.8086(3) 0.02585(11) 0.0386(5) Uani 1 1 d .
C19 C 1.08653(17) -1.0952(4) 0.03641(12) 0.0403(5) Uiso 1 1 d .
H19A H 1.1449 -1.1602 0.0616 0.048 Uiso 1 1 calc R

loop_
_atom_site_aniso_label
_atom_site_aniso_U_11
_atom_site_aniso_U_22
_atom_site_aniso_U_33
_atom_site_aniso_U_23
_atom_site_aniso_U_13
_atom_site_aniso_U_12
N1 0.0470(11) 0.0413(11) 0.0486(11) -0.0004(9) 0.0105(9) 0.0038(9)
N2 0.083(2) 0.121(3) 0.092(2) -0.027(2) -0.0224(17) 0.006(2)
O1 0.0934(15) 0.0594(12) 0.0466(10) 0.0085(9) -0.0138(10) 0.0093(11)
O2 0.0557(10) 0.0566(12) 0.0487(10) -0.0045(8) -0.0051(8) -0.0068(9)
O3 0.0617(11) 0.0474(10) 0.0433(9) -0.0065(7) 0.0034(8) 0.0120(8)
O4 0.0585(10) 0.0449(10) 0.0498(10) 0.0017(7) 0.0038(8) 0.0196(8)
C1 0.0488(14) 0.0523(15) 0.0479(14) 0.0000(11) 0.0019(11) 0.0026(12)
C2 0.0501(14) 0.0501(15) 0.0457(13) -0.0105(11) 0.0042(11) 0.0054(12)
C3 0.0477(13) 0.0484(15) 0.0459(13) -0.0086(11) 0.0029(11) -0.0014(12)
C4 0.0500(14) 0.0496(15) 0.0465(13) -0.0094(11) 0.0001(11) 0.0091(12)
C5 0.0416(12) 0.0415(13) 0.0456(12) -0.0061(10) 0.0087(10) -0.0014(10)
C6 0.0469(13) 0.0458(14) 0.0514(14) -0.0123(11) 0.0050(11) -0.0003(11)
C7 0.0528(14) 0.0471(15) 0.0530(14) -0.0104(11) 0.0064(12) 0.0040(12)
C8 0.0547(15) 0.0480(15) 0.0548(14) 0.0001(11) 0.0163(12) 0.0082(12)
C9 0.0687(18) 0.0481(16) 0.0712(17) -0.0061(13) 0.0266(15) -0.0020(14)
C10 0.0572(16) 0.0642(19) 0.0610(16) 0.0033(13) 0.0125(13) 0.0124(14)
C11 0.099(3) 0.0470(18) 0.095(2) -0.0077(15) 0.048(2) 0.0036(17)
C12 0.071(2) 0.081(3) 0.089(2) 0.0094(19) 0.0209(17) 0.0333(19)
C13 0.095(3) 0.068(2) 0.108(3) 0.007(2) 0.040(2) 0.034(2)
C14 0.0543(17) 0.090(3) 0.0675(19) -0.0061(18) -0.0033(14) 0.0141(17)
C15 0.0494(13) 0.0438(14) 0.0428(13) -0.0003(10) -0.0002(10) 0.0113(12)
C16 0.0429(12) 0.0365(13) 0.0447(13) 0.0030(9) 0.0069(10) 0.0045(10)
C17 0.0425(12) 0.0354(12) 0.0371(11) 0.0025(9) 0.0032(9) 0.0050(10)
C18 0.0422(12) 0.0340(12) 0.0394(11) 0.0032(9) 0.0076(9) 0.0050(10)

loop_
_atom_type_symbol
_atom_type_description
_atom_type_scat_dispersion_real
_atom_type_scat_dispersion_imag
_atom_type_scat_source
C C 0.0033 0.0016 'International Tables Vol C Tables 4.2.6.8 and 6.1.1.4'
H H 0.0000 0.0000 'International Tables Vol C Tables 4.2.6.8 and 6.1.1.4'
N N 0.0061 0.0033 'International Tables Vol C Tables 4.2.6.8 and 6.1.1.4'
O O 0.0106 0.0060 'International Tables Vol C Tables 4.2.6.8 and 6.1.1.4'

loop_
_geom_angle_atom_site_label_1
_geom_angle_atom_site_label_2
_geom_angle_atom_site_label_3
_geom_angle
_geom_angle_site_symmetry_1
_geom_angle_site_symmetry_3
C2 N1 C1 120.4(2) . .
C2 N1 H1N 116.6 . .
C1 N1 H1N 122.9 . .
C15 O2 H1O 109.5 . .
N1 C1 C3 120.8(2) . .
N1 C1 H1A 119.6 . .
C3 C1 H1A 119.6 . .
N1 C2 C4 121.2(2) . .
N1 C2 H2A 119.4 . .
C4 C2 H2A 119.4 . .
C1 C3 C5 120.4(2) . .
C1 C3 H3A 119.8 . .
C5 C3 H3A 119.8 . .
C2 C4 C5 120.2(2) . .
C2 C4 H4A 119.9 . .
C5 C4 H4A 119.9 . .
C4 C5 C3 117.1(2) . .
C4 C5 C6 122.6(2) . .
C3 C5 C6 120.4(2) . .
C7 C6 C5 124.3(2) . .
C7 C6 H6A 117.8 . .
C5 C6 H6A 117.8 . .
C6 C7 C8 127.2(2) . .
C6 C7 H7A 116.4 . .
C8 C7 H7A 116.4 . .
C9 C8 C10 117.7(3) . .
C9 C8 C7 123.1(2) . .
C10 C8 C7 119.3(2) . .
C11 C9 C8 120.7(3) . .
C11 C9 H9A 119.6 . .
C8 C9 H9A 119.6 . .
C12 C10 C8 121.0(3) . .
C12 C10 C14 119.3(3) . .
C8 C10 C14 119.7(3) . .
C9 C11 C13 120.5(3) . .
C9 C11 H11A 119.7 . .
C13 C11 H11A 119.7 . .
C13 C12 C10 120.2(3) . .
C13 C12 H12A 119.9 . .
C10 C12 H12A 119.9 . .
C12 C13 C11 119.9(3) . .
C12 C13 H13A 120.0 . .
C11 C13 H13A 120.0 . .
N2 C14 C10 178.9(3) . .
O1 C15 O2 120.5(2) . .
O1 C15 C17 121.0(2) . .
O2 C15 C17 118.3(2) . .
O3 C16 O4 124.8(2) . .
O3 C16 C18 117.90(19) . .
O4 C16 C18 117.30(19) . .
C19 C17 C18 119.3(2) . .
C19 C17 C15 116.15(19) . .
C18 C17 C15 124.5(2) . .
C19 C18 C17 118.1(2) 3_735 .
C19 C18 C16 119.17(19) 3_735 .
C17 C18 C16 122.68(19) . .
C17 C19 C18 122.6(2) . 3_735
C17 C19 H19A 118.7 . .
C18 C19 H19A 118.7 3_735 .

loop_
_geom_bond_atom_site_label_1
_geom_bond_atom_site_label_2
_geom_bond_distance
_geom_bond_site_symmetry_2
N1 C2 1.338(3) .
N1 C1 1.341(3) .
N1 H1N 1.0607 .
N2 C14 1.144(4) .
O1 C15 1.215(3) .
O2 C15 1.319(3) .
O2 H1O 1.0371 .
O3 C16 1.254(3) .
O4 C16 1.257(3) .
C1 C3 1.362(3) .
C1 H1A 0.9300 .
C2 C4 1.360(3) .
C2 H2A 0.9300 .
C3 C5 1.396(3) .
C3 H3A 0.9300 .
C4 C5 1.395(3) .
C4 H4A 0.9300 .
C5 C6 1.468(3) .
C6 C7 1.317(3) .
C6 H6A 0.9300 .
C7 C8 1.463(3) .
C7 H7A 0.9300 .
C8 C9 1.390(4) .
C8 C10 1.409(4) .
C9 C11 1.385(4) .
C9 H9A 0.9300 .
C10 C12 1.389(4) .
C10 C14 1.429(5) .
C11 C13 1.388(5) .
C11 H11A 0.9300 .
C12 C13 1.362(5) .
C12 H12A 0.9300 .
C13 H13A 0.9300 .
C15 C17 1.502(3) .
C16 C18 1.516(3) .
C17 C19 1.387(3) .
C17 C18 1.404(3) .
C18 C19 1.392(3) 3_735
C19 C18 1.392(3) 3_735
C19 H19A 0.9300 .
